data_7050472
loop_
_publ_author_name
'Bian, Yongzhong'
'Wang, Daqi'
'Wang, Rongming'
'Weng, Linhong'
'Dou, Jianmin'
'Zhao, Dongyuan'
'Ng, Dennis K. P.'
'Jiang, Jianzhuang'

_publ_section_title
;
 Structural studies of the whole series of lanthanide double-decker
 compounds with mixed 2,3-naphthalocyaninato and octaethylporphyrinato
 ligands
;
_journal_issue 5
_journal_name_full 'New Journal of Chemistry'
_journal_page_first 844
_journal_paper_doi 10.1039/b209882m
_journal_volume 27
_journal_year 2003
_chemical_formula_sum 'C45 H38 N4 O0.25 Pr0.5'
_chemical_formula_weight 709.25
_chemical_name_systematic
; 
? 
;
_space_group_IT_number 62
_symmetry_cell_setting orthorhombic
_symmetry_space_group_name_Hall '-P 2ac 2n'
_symmetry_space_group_name_H-M 'P n m a'
_atom_sites_solution_hydrogens geom
_atom_sites_solution_primary direct
_atom_sites_solution_secondary difmap
_audit_creation_method SHELXL-97
_cell_angle_alpha 90.00
_cell_angle_beta 90.00
_cell_angle_gamma 90.00
_cell_formula_units_Z 8
_cell_length_a 29.062(8)
_cell_length_b 26.502(7)
_cell_length_c 10.962(3)
_cell_measurement_reflns_used 911
_cell_measurement_temperature 293(2)
_cell_measurement_theta_max 21.406
_cell_measurement_theta_min 2.511
_cell_volume 8443(4)
_computing_structure_refinement 'SHELXL-97 (Sheldrick, 1997)'
_computing_structure_solution 'SHELXS-97 (Sheldrick, 1990)'
_diffrn_ambient_temperature 293(2)
_diffrn_measured_fraction_theta_full 0.996
_diffrn_measured_fraction_theta_max 0.996
_diffrn_measurement_device_type 'CCD area detector'
_diffrn_measurement_method 'OMEGA SCAN'
_diffrn_radiation_monochromator graphite
_diffrn_radiation_source 'fine-focus sealed tube'
_diffrn_radiation_type MoK\a
_diffrn_radiation_wavelength 0.71073
_diffrn_reflns_av_R_equivalents 0.1203
_diffrn_reflns_av_sigmaI/netI 0.0822
_diffrn_reflns_limit_h_max 24
_diffrn_reflns_limit_h_min -34
_diffrn_reflns_limit_k_max 31
_diffrn_reflns_limit_k_min -31
_diffrn_reflns_limit_l_max 12
_diffrn_reflns_limit_l_min -13
_diffrn_reflns_number 33396
_diffrn_reflns_theta_full 25.01
_diffrn_reflns_theta_max 25.01
_diffrn_reflns_theta_min 1.54
_diffrn_standards_decay_% 5.54
_exptl_absorpt_coefficient_mu 0.623
_exptl_absorpt_correction_T_max 0.9403
_exptl_absorpt_correction_T_min 0.8351
_exptl_absorpt_correction_type multi-scan
_exptl_absorpt_process_details sadabs
_exptl_crystal_density_diffrn 1.116
_exptl_crystal_density_method 'not measured'
_exptl_crystal_F_000 2940
_exptl_crystal_size_max 0.30
_exptl_crystal_size_mid 0.25
_exptl_crystal_size_min 0.10
_refine_diff_density_max 0.978
_refine_diff_density_min -0.690
_refine_diff_density_rms 0.112
_refine_ls_extinction_coef 0.00019(8)
_refine_ls_extinction_expression Fc^*^=kFc[1+0.001xFc^2^\l^3^/sin(2\q)]^-1/4^
_refine_ls_extinction_method SHELXL
_refine_ls_goodness_of_fit_ref 1.115
_refine_ls_hydrogen_treatment constr
_refine_ls_matrix_type full
_refine_ls_number_parameters 470
_refine_ls_number_reflns 7577
_refine_ls_number_restraints 3
_refine_ls_restrained_S_all 1.115
_refine_ls_R_factor_all 0.1196
_refine_ls_R_factor_gt 0.0736
_refine_ls_shift/su_max 0.002
_refine_ls_shift/su_mean 0.000
_refine_ls_structure_factor_coef Fsqd
_refine_ls_weighting_details 'calc w=1/[\s^2^(Fo^2^)+(0.0943P)^2^+7.0280P] where P=(Fo^2^+2Fc^2^)/3'
_refine_ls_weighting_scheme calc
_refine_ls_wR_factor_gt 0.1714
_refine_ls_wR_factor_ref 0.1949
_reflns_number_gt 5057
_reflns_number_total 7577
_reflns_threshold_expression >2sigma(I)
_cod_data_source_file b209882m.txt
_cod_data_source_block f11101c
_cod_depositor_comments
;
The following automatic conversions were performed:
'_symmetry_cell_setting' value 'Orthorhombic' changed to 'orthorhombic'
according to '/home/saulius/struct/CIF-dictionaries/cif_core.dic'
dictionary named 'cif_core.dic' version 2.4.1 from 2010-06-29.

Automatic conversion script
Id: cif_fix_enum 1527 2010-12-29 10:47:43Z saulius 

The following automatic conversions were performed:

'_refine_ls_hydrogen_treatment' value 'const' was replaced with the
value 'constr' as specified in the replacement file
'src/cod-tools/trunk/data/replacement-values/replacement_values.lst'.

Automatic conversion script
Id: cif_fix_values 5376 2017-05-30 11:51:03Z andrius 
;
_cod_original_sg_symbol_H-M Pnma
_cod_original_formula_sum 'C45 H38 N4 O0.25 Pr0.50'
_cod_database_code 7050472

loop_
_symmetry_equiv_pos_as_xyz
'x, y, z'
'-x+1/2, -y, z+1/2'
'x+1/2, -y+1/2, -z+1/2'
'-x, y+1/2, -z'
'-x, -y, -z'
'x-1/2, y, -z-1/2'
'-x-1/2, y-1/2, z-1/2'
'x, -y-1/2, z'

loop_
_atom_site_label
_atom_site_type_symbol
_atom_site_fract_x
_atom_site_fract_y
_atom_site_fract_z
_atom_site_U_iso_or_equiv
_atom_site_adp_type
_atom_site_occupancy
_atom_site_symmetry_multiplicity
_atom_site_calc_flag
_atom_site_refinement_flags
_atom_site_disorder_assembly
_atom_site_disorder_group
Pr1 Pr 0.027281(18) 0.7500 0.69968(4) 0.03301(19) Uani 1 2 d S . .
N1 N 0.0228(3) 0.7500 0.9325(6) 0.0362(18) Uani 1 2 d S . .
N2 N 0.06819(18) 0.6753(2) 0.7972(5) 0.0401(13) Uani 1 1 d . . .
N3 N 0.1139(3) 0.7500 0.6609(7) 0.0360(18) Uani 1 2 d S . .
N4 N -0.04103(18) 0.6942(2) 0.7154(4) 0.0364(13) Uani 1 1 d . . .
N5 N 0.02828(19) 0.6948(2) 0.5175(5) 0.0403(13) Uani 1 1 d . . .
C1 C 0.0102(2) 0.7079(3) 0.9973(6) 0.0388(16) Uani 1 1 d . . .
C2 C -0.0148(2) 0.7231(2) 1.1073(6) 0.0394(16) Uani 1 1 d . . .
C3 C -0.0346(2) 0.6963(3) 1.1998(6) 0.0447(17) Uani 1 1 d . . .
H3A H -0.0331 0.6612 1.2011 0.054 Uiso 1 1 calc R . .
C4 C -0.0575(2) 0.7231(3) 1.2936(6) 0.0435(16) Uani 1 1 d . . .
C5 C -0.0806(2) 0.6976(3) 1.3880(6) 0.054(2) Uani 1 1 d . . .
H5A H -0.0807 0.6625 1.3895 0.064 Uiso 1 1 calc R . .
C6 C -0.1030(3) 0.7237(3) 1.4775(6) 0.060(2) Uani 1 1 d . . .
H6A H -0.1183 0.7063 1.5390 0.072 Uiso 1 1 calc R . .
C7 C 0.02041(19) 0.6607(2) 0.9721(5) 0.0243(13) Uani 1 1 d . . .
H7A H 0.0070 0.6357 1.0199 0.029 Uiso 1 1 calc R . .
C8 C 0.0482(2) 0.6462(3) 0.8841(6) 0.0407(16) Uani 1 1 d . . .
C9 C 0.0641(2) 0.5936(2) 0.8724(6) 0.0396(16) Uani 1 1 d . . .
C10 C 0.0555(2) 0.5512(3) 0.9380(6) 0.0451(17) Uani 1 1 d . . .
H10A H 0.0362 0.5523 1.0055 0.054 Uiso 1 1 calc R . .
C11 C 0.0765(3) 0.5056(3) 0.9021(7) 0.0473(18) Uani 1 1 d . . .
C12 C 0.0680(3) 0.4596(3) 0.9635(7) 0.058(2) Uani 1 1 d . . .
H12A H 0.0488 0.4595 1.0315 0.070 Uiso 1 1 calc R . .
C13 C 0.0871(3) 0.4157(3) 0.9256(8) 0.066(2) Uani 1 1 d . . .
H13A H 0.0803 0.3857 0.9659 0.079 Uiso 1 1 calc R . .
C14 C 0.1170(3) 0.4154(3) 0.8262(9) 0.070(3) Uani 1 1 d . . .
H14A H 0.1304 0.3852 0.8016 0.083 Uiso 1 1 calc R . .
C15 C 0.1266(3) 0.4579(3) 0.7657(8) 0.066(2) Uani 1 1 d . . .
H15A H 0.1467 0.4569 0.6999 0.080 Uiso 1 1 calc R . .
C16 C 0.1064(3) 0.5047(3) 0.8004(7) 0.0517(18) Uani 1 1 d . . .
C17 C 0.1162(3) 0.5500(3) 0.7365(7) 0.0484(18) Uani 1 1 d . . .
H17A H 0.1367 0.5501 0.6712 0.058 Uiso 1 1 calc R . .
C18 C 0.0951(2) 0.5930(2) 0.7727(6) 0.0400(16) Uani 1 1 d . . .
C19 C 0.0982(2) 0.6458(2) 0.7315(6) 0.0404(16) Uani 1 1 d . . .
C20 C 0.1289(2) 0.6607(2) 0.6490(5) 0.0253(13) Uani 1 1 d . . .
H20A H 0.1453 0.6359 0.6079 0.030 Uiso 1 1 calc R . .
C21 C 0.1375(2) 0.7078(3) 0.6214(6) 0.0391(16) Uani 1 1 d . . .
C22 C 0.1773(2) 0.7234(3) 0.5509(6) 0.0405(16) Uani 1 1 d . . .
C23 C 0.2106(2) 0.6961(3) 0.4942(6) 0.0500(19) Uani 1 1 d . . .
H23A H 0.2103 0.6610 0.4968 0.060 Uiso 1 1 calc R . .
C24 C 0.2460(3) 0.7223(3) 0.4307(7) 0.054(2) Uani 1 1 d . . .
C25 C 0.2818(3) 0.6975(4) 0.3674(8) 0.069(2) Uani 1 1 d . . .
H25A H 0.2827 0.6624 0.3669 0.082 Uiso 1 1 calc R . .
C26 C 0.3153(3) 0.7237(4) 0.3069(9) 0.087(3) Uani 1 1 d . . .
H26A H 0.3382 0.7063 0.2653 0.105 Uiso 1 1 calc R . .
C27 C 0.0555(2) 0.7028(3) 0.4167(6) 0.0423(17) Uani 1 1 d . . .
C28 C 0.0648(2) 0.6542(3) 0.3578(7) 0.0480(18) Uani 1 1 d . . .
C29 C 0.0437(2) 0.6183(3) 0.4244(7) 0.0473(18) Uani 1 1 d . . .
C30 C 0.0197(2) 0.6441(2) 0.5226(6) 0.0382(16) Uani 1 1 d . . .
C31 C -0.0118(2) 0.6213(3) 0.6030(6) 0.0417(16) Uani 1 1 d . . .
H31A H -0.0125 0.5862 0.6015 0.050 Uiso 1 1 calc R . .
C32 C -0.0415(2) 0.6441(3) 0.6836(6) 0.0386(16) Uani 1 1 d . . .
C33 C -0.0810(3) 0.6201(3) 0.7392(6) 0.0447(17) Uani 1 1 d . . .
C34 C -0.1048(2) 0.6562(3) 0.8014(6) 0.0447(16) Uani 1 1 d . . .
C35 C -0.0796(2) 0.7025(2) 0.7833(5) 0.0380(15) Uani 1 1 d . . .
C36 C 0.0680(3) 0.7500 0.3722(8) 0.045(2) Uani 1 2 d S . .
H36A H 0.0871 0.7500 0.3041 0.054 Uiso 1 2 calc SR . .
C37 C 0.0920(3) 0.6473(4) 0.2411(8) 0.071(3) Uani 1 1 d . . .
H37A H 0.0798 0.6187 0.1965 0.086 Uiso 1 1 calc R . .
H37B H 0.0885 0.6770 0.1905 0.086 Uiso 1 1 calc R . .
C38 C 0.1425(4) 0.6387(7) 0.2658(11) 0.159(7) Uani 1 1 d . . .
H38A H 0.1585 0.6346 0.1899 0.238 Uiso 1 1 calc R . .
H38B H 0.1462 0.6088 0.3144 0.238 Uiso 1 1 calc R . .
H38C H 0.1548 0.6672 0.3089 0.238 Uiso 1 1 calc R . .
C39 C 0.0418(3) 0.5627(3) 0.3998(8) 0.061(2) Uani 1 1 d . . .
H39A H 0.0413 0.5448 0.4769 0.074 Uiso 1 1 calc R . .
H39B H 0.0694 0.5528 0.3564 0.074 Uiso 1 1 calc R . .
C40 C -0.0001(4) 0.5473(4) 0.3254(9) 0.089(3) Uani 1 1 d . . .
H40A H 0.0004 0.5115 0.3125 0.134 Uiso 1 1 calc R . .
H40B H 0.0005 0.5643 0.2481 0.134 Uiso 1 1 calc R . .
H40C H -0.0276 0.5564 0.3687 0.134 Uiso 1 1 calc R . .
C41 C -0.0949(3) 0.5663(3) 0.7160(8) 0.062(2) Uani 1 1 d . . .
H41A H -0.1153 0.5555 0.7810 0.075 Uiso 1 1 calc R . .
H41B H -0.0677 0.5452 0.7190 0.075 Uiso 1 1 calc R . .
C42 C -0.1190(4) 0.5582(4) 0.5941(9) 0.096(3) Uani 1 1 d . . .
H42A H -0.1270 0.5232 0.5856 0.144 Uiso 1 1 calc R . .
H42B H -0.0987 0.5678 0.5289 0.144 Uiso 1 1 calc R . .
H42C H -0.1464 0.5784 0.5909 0.144 Uiso 1 1 calc R . .
C43 C -0.1507(3) 0.6514(3) 0.8620(7) 0.059(2) Uani 1 1 d . . .
H43A H -0.1512 0.6728 0.9337 0.071 Uiso 1 1 calc R . .
H43B H -0.1548 0.6168 0.8889 0.071 Uiso 1 1 calc R . .
C44 C -0.1906(3) 0.6657(4) 0.7796(9) 0.086(3) Uani 1 1 d . . .
H44A H -0.2190 0.6625 0.8239 0.129 Uiso 1 1 calc R . .
H44B H -0.1912 0.6436 0.7101 0.129 Uiso 1 1 calc R . .
H44C H -0.1870 0.6999 0.7526 0.129 Uiso 1 1 calc R . .
C45 C -0.0952(3) 0.7500 0.8221(9) 0.045(2) Uani 1 2 d S . .
H45A H -0.1185 0.7500 0.8802 0.054 Uiso 1 2 calc SR . .
O1 O 0.1602(13) 0.7500 -0.025(3) 0.28(3) Uani 0.50 2 d SPD . .
C46 C 0.1885(9) 0.7088(14) -0.052(3) 0.191(18) Uani 0.50 1 d PD . .
H46A H 0.1902 0.7038 -0.1397 0.229 Uiso 0.50 1 calc PR . .
H46B H 0.1764 0.6784 -0.0150 0.229 Uiso 0.50 1 calc PR . .
C47 C 0.2366(9) 0.72101(19) 0.000(3) 0.29(4) Uani 0.50 1 d PD . .
H47A H 0.2402 0.7077 0.0815 0.346 Uiso 0.50 1 calc PR . .
H47B H 0.2607 0.7077 -0.0521 0.346 Uiso 0.50 1 calc PR . .

loop_
_atom_site_aniso_label
_atom_site_aniso_U_11
_atom_site_aniso_U_22
_atom_site_aniso_U_33
_atom_site_aniso_U_23
_atom_site_aniso_U_13
_atom_site_aniso_U_12
Pr1 0.0351(3) 0.0344(3) 0.0295(3) 0.000 0.0016(3) 0.000
N1 0.047(5) 0.037(4) 0.025(4) 0.000 0.005(4) 0.000
N2 0.043(3) 0.037(3) 0.040(3) 0.000(3) 0.004(3) 0.001(2)
N3 0.039(5) 0.032(4) 0.037(4) 0.000 0.005(3) 0.000
N4 0.039(3) 0.040(3) 0.031(3) -0.006(2) 0.006(2) 0.003(2)
N5 0.042(3) 0.043(3) 0.035(3) 0.002(2) 0.002(3) -0.001(3)
C1 0.038(4) 0.052(4) 0.026(3) -0.002(3) -0.004(3) -0.002(3)
C2 0.042(4) 0.045(4) 0.031(3) 0.002(3) -0.004(3) 0.005(3)
C3 0.052(5) 0.045(4) 0.037(4) 0.003(3) 0.002(4) 0.000(3)
C4 0.035(4) 0.061(4) 0.034(3) 0.002(3) -0.005(3) 0.001(3)
C5 0.049(5) 0.079(5) 0.033(4) 0.006(4) -0.001(3) -0.003(4)
C6 0.049(4) 0.098(6) 0.032(4) 0.015(4) 0.001(3) -0.004(4)
C7 0.034(4) 0.018(3) 0.022(3) 0.002(2) 0.008(3) -0.003(3)
C8 0.037(4) 0.041(4) 0.044(4) 0.008(3) -0.007(3) -0.001(3)
C9 0.046(4) 0.037(4) 0.036(4) -0.001(3) -0.001(3) -0.001(3)
C10 0.052(5) 0.044(4) 0.039(4) 0.001(3) 0.002(3) -0.012(4)
C11 0.059(5) 0.038(4) 0.045(4) 0.004(3) -0.006(4) 0.000(4)
C12 0.069(6) 0.047(5) 0.059(5) 0.009(4) -0.010(4) -0.002(4)
C13 0.090(7) 0.038(4) 0.070(6) 0.008(4) -0.023(5) -0.004(4)
C14 0.090(7) 0.037(4) 0.082(7) 0.002(4) -0.012(5) 0.010(4)
C15 0.081(6) 0.055(5) 0.064(5) -0.009(4) -0.003(5) 0.008(5)
C16 0.054(4) 0.036(4) 0.065(5) 0.005(4) -0.009(4) 0.003(3)
C17 0.053(5) 0.044(4) 0.048(4) -0.004(3) 0.008(3) 0.009(4)
C18 0.049(4) 0.034(4) 0.038(4) 0.005(3) -0.003(3) -0.002(3)
C19 0.048(4) 0.036(4) 0.037(4) 0.000(3) -0.005(3) 0.009(3)
C20 0.027(3) 0.020(3) 0.028(3) 0.001(2) 0.006(3) 0.005(3)
C21 0.032(4) 0.050(4) 0.035(4) 0.002(3) -0.001(3) 0.005(3)
C22 0.036(4) 0.049(4) 0.036(4) 0.004(3) 0.002(3) -0.002(3)
C23 0.049(5) 0.054(5) 0.047(4) 0.001(4) 0.004(4) 0.009(4)
C24 0.048(4) 0.070(5) 0.045(4) -0.002(4) 0.004(4) 0.005(4)
C25 0.052(5) 0.072(6) 0.082(6) -0.010(5) 0.024(5) 0.018(4)
C26 0.064(6) 0.097(7) 0.100(7) -0.005(6) 0.041(6) 0.011(5)
C27 0.053(4) 0.043(4) 0.031(4) -0.006(3) 0.001(3) 0.006(3)
C28 0.042(4) 0.059(5) 0.043(4) -0.014(4) 0.006(3) 0.010(4)
C29 0.048(4) 0.051(4) 0.043(4) -0.009(4) 0.003(3) 0.002(4)
C30 0.046(4) 0.033(3) 0.035(4) -0.005(3) -0.002(3) -0.001(3)
C31 0.049(4) 0.034(4) 0.042(4) -0.004(3) -0.002(3) -0.001(3)
C32 0.036(4) 0.044(4) 0.036(4) 0.003(3) 0.002(3) -0.002(3)
C33 0.051(4) 0.039(4) 0.044(4) 0.007(3) -0.002(3) -0.004(3)
C34 0.047(4) 0.046(4) 0.041(4) 0.003(3) 0.006(4) -0.004(3)
C35 0.042(4) 0.046(4) 0.026(3) 0.004(3) 0.000(3) -0.002(3)
C36 0.047(6) 0.061(7) 0.028(5) 0.000 0.006(4) 0.000
C37 0.082(7) 0.069(6) 0.064(5) -0.019(5) 0.023(5) 0.007(5)
C38 0.092(9) 0.30(2) 0.086(9) -0.014(11) 0.018(7) 0.041(12)
C39 0.069(6) 0.050(5) 0.065(5) -0.018(4) 0.005(4) 0.010(4)
C40 0.114(8) 0.057(6) 0.097(8) -0.025(5) -0.018(6) 0.001(6)
C41 0.069(6) 0.051(5) 0.067(6) 0.004(4) 0.008(5) -0.013(4)
C42 0.121(9) 0.074(7) 0.093(8) -0.016(6) -0.031(7) -0.022(6)
C43 0.059(5) 0.054(5) 0.065(5) 0.007(4) 0.024(4) 0.001(4)
C44 0.045(5) 0.119(9) 0.093(8) 0.003(6) 0.009(5) 0.003(5)
C45 0.044(6) 0.048(6) 0.042(6) 0.000 0.010(5) 0.000
O1 0.12(3) 0.59(12) 0.14(3) 0.000 -0.09(3) 0.000
C46 0.15(4) 0.22(4) 0.20(4) -0.04(3) -0.12(3) 0.06(3)
C47 0.25(4) 0.50(10) 0.12(2) -0.04(3) 0.00(2) 0.29(6)

loop_
_atom_type_symbol
_atom_type_description
_atom_type_scat_dispersion_real
_atom_type_scat_dispersion_imag
_atom_type_scat_source
C C 0.0033 0.0016 'International Tables Vol C Tables 4.2.6.8 and 6.1.1.4'
H H 0.0000 0.0000 'International Tables Vol C Tables 4.2.6.8 and 6.1.1.4'
N N 0.0061 0.0033 'International Tables Vol C Tables 4.2.6.8 and 6.1.1.4'
Pr Pr -0.2180 2.8214 'International Tables Vol C Tables 4.2.6.8 and 6.1.1.4'
O O 0.0106 0.0060 'International Tables Vol C Tables 4.2.6.8 and 6.1.1.4'

loop_
_geom_angle_atom_site_label_1
_geom_angle_atom_site_label_2
_geom_angle_atom_site_label_3
_geom_angle
_geom_angle_site_symmetry_1
_geom_angle_site_symmetry_3
_geom_angle_publ_flag
N5 Pr1 N5 72.5(2) 8_575 . ?
N5 Pr1 N4 73.34(17) 8_575 8_575 ?
N5 Pr1 N4 114.68(18) . 8_575 ?
N5 Pr1 N4 114.68(18) 8_575 . ?
N5 Pr1 N4 73.34(17) . . ?
N4 Pr1 N4 73.1(2) 8_575 . ?
N5 Pr1 N2 82.74(18) 8_575 8_575 ?
N5 Pr1 N2 142.49(18) . 8_575 ?
N4 Pr1 N2 83.17(17) 8_575 8_575 ?
N4 Pr1 N2 143.90(16) . 8_575 ?
N5 Pr1 N2 142.49(18) 8_575 . ?
N5 Pr1 N2 82.74(18) . . ?
N4 Pr1 N2 143.90(17) 8_575 . ?
N4 Pr1 N2 83.17(17) . . ?
N2 Pr1 N2 102.1(2) 8_575 . ?
N5 Pr1 N3 81.61(19) 8_575 . ?
N5 Pr1 N3 81.61(19) . . ?
N4 Pr1 N3 143.18(12) 8_575 . ?
N4 Pr1 N3 143.18(12) . . ?
N2 Pr1 N3 67.01(15) 8_575 . ?
N2 Pr1 N3 67.01(15) . . ?
N5 Pr1 N1 143.72(12) 8_575 . ?
N5 Pr1 N1 143.72(12) . . ?
N4 Pr1 N1 83.67(18) 8_575 . ?
N4 Pr1 N1 83.67(18) . . ?
N2 Pr1 N1 66.68(16) 8_575 . ?
N2 Pr1 N1 66.68(15) . . ?
N3 Pr1 N1 102.5(2) . . ?
C1 N1 C1 108.8(7) 8_575 . ?
C1 N1 Pr1 122.1(4) 8_575 . ?
C1 N1 Pr1 122.1(4) . . ?
C8 N2 C19 108.5(5) . . ?
C8 N2 Pr1 122.5(4) . . ?
C19 N2 Pr1 121.2(4) . . ?
C21 N3 C21 108.1(7) 8_575 . ?
C21 N3 Pr1 122.8(4) 8_575 . ?
C21 N3 Pr1 122.8(4) . . ?
C35 N4 C32 106.6(5) . . ?
C35 N4 Pr1 126.8(4) . . ?
C32 N4 Pr1 124.5(4) . . ?
C30 N5 C27 106.8(5) . . ?
C30 N5 Pr1 123.1(4) . . ?
C27 N5 Pr1 124.3(4) . . ?
C7 C1 N1 127.2(6) . . ?
C7 C1 C2 123.1(6) . . ?
N1 C1 C2 109.6(6) . . ?
C3 C2 C2 121.4(4) . 8_575 ?
C3 C2 C1 132.7(6) . . ?
C2 C2 C1 105.9(4) 8_575 . ?
C2 C3 C4 118.5(7) . . ?
C5 C4 C3 121.2(7) . . ?
C5 C4 C4 118.7(5) . 8_575 ?
C3 C4 C4 120.1(4) . 8_575 ?
C6 C5 C4 120.8(8) . . ?
C5 C6 C6 120.5(5) . 8_575 ?
C8 C7 C1 124.7(6) . . ?
C7 C8 N2 127.8(6) . . ?
C7 C8 C9 122.1(6) . . ?
N2 C8 C9 110.1(6) . . ?
C10 C9 C18 121.2(6) . . ?
C10 C9 C8 132.8(6) . . ?
C18 C9 C8 106.0(6) . . ?
C9 C10 C11 118.9(7) . . ?
C10 C11 C16 120.0(6) . . ?
C10 C11 C12 122.0(7) . . ?
C16 C11 C12 117.9(7) . . ?
C13 C12 C11 121.5(8) . . ?
C12 C13 C14 120.0(8) . . ?
C15 C14 C13 120.9(8) . . ?
C14 C15 C16 121.0(9) . . ?
C11 C16 C17 119.9(6) . . ?
C11 C16 C15 118.7(7) . . ?
C17 C16 C15 121.4(8) . . ?
C18 C17 C16 118.5(7) . . ?
C17 C18 C9 121.5(6) . . ?
C17 C18 C19 133.1(6) . . ?
C9 C18 C19 105.4(6) . . ?
C20 C19 N2 127.9(6) . . ?
C20 C19 C18 122.1(6) . . ?
N2 C19 C18 109.9(6) . . ?
C21 C20 C19 124.6(6) . . ?
C20 C21 N3 127.2(6) . . ?
C20 C21 C22 123.2(6) . . ?
N3 C21 C22 109.4(6) . . ?
C23 C22 C22 122.2(4) . 8_575 ?
C23 C22 C21 131.3(7) . . ?
C22 C22 C21 106.5(4) 8_575 . ?
C22 C23 C24 118.6(7) . . ?
C25 C24 C23 123.0(7) . . ?
C25 C24 C24 117.7(5) . 8_575 ?
C23 C24 C24 119.2(4) . 8_575 ?
C26 C25 C24 121.7(9) . . ?
C25 C26 C26 120.6(5) . 8_575 ?
N5 C27 C36 124.9(6) . . ?
N5 C27 C28 109.0(6) . . ?
C36 C27 C28 125.8(7) . . ?
C29 C28 C27 107.3(6) . . ?
C29 C28 C37 127.5(7) . . ?
C27 C28 C37 125.2(7) . . ?
C28 C29 C30 106.7(6) . . ?
C28 C29 C39 127.9(7) . . ?
C30 C29 C39 125.3(7) . . ?
N5 C30 C31 124.5(6) . . ?
N5 C30 C29 110.2(6) . . ?
C31 C30 C29 125.0(6) . . ?
C32 C31 C30 128.6(6) . . ?
N4 C32 C31 125.5(6) . . ?
N4 C32 C33 109.1(6) . . ?
C31 C32 C33 125.2(6) . . ?
C34 C33 C32 107.7(6) . . ?
C34 C33 C41 127.8(7) . . ?
C32 C33 C41 124.0(7) . . ?
C33 C34 C35 105.7(6) . . ?
C33 C34 C43 128.0(7) . . ?
C35 C34 C43 125.8(7) . . ?
N4 C35 C45 125.2(6) . . ?
N4 C35 C34 110.8(6) . . ?
C45 C35 C34 123.9(7) . . ?
C27 C36 C27 128.0(9) 8_575 . ?
C38 C37 C28 112.0(8) . . ?
C29 C39 C40 113.0(7) . . ?
C33 C41 C42 114.0(7) . . ?
C34 C43 C44 113.3(7) . . ?
C35 C45 C35 127.4(9) 8_575 . ?
C46 O1 C46 103(5) 8_575 . ?
O1 C46 C47 107(3) . . ?
C47 C47 C46 102.1(14) 8_575 . ?

loop_
_geom_bond_atom_site_label_1
_geom_bond_atom_site_label_2
_geom_bond_distance
_geom_bond_site_symmetry_2
_geom_bond_publ_flag
Pr1 N5 2.476(5) 8_575 ?
Pr1 N5 2.476(5) . ?
Pr1 N4 2.481(5) 8_575 ?
Pr1 N4 2.481(5) . ?
Pr1 N2 2.545(5) 8_575 ?
Pr1 N2 2.545(5) . ?
Pr1 N3 2.553(8) . ?
Pr1 N1 2.556(7) . ?
N1 C1 1.372(8) 8_575 ?
N1 C1 1.372(8) . ?
N2 C8 1.356(8) . ?
N2 C19 1.375(8) . ?
N3 C21 1.381(8) 8_575 ?
N3 C21 1.381(8) . ?
N4 C35 1.364(8) . ?
N4 C32 1.374(8) . ?
N5 C30 1.367(8) . ?
N5 C27 1.374(8) . ?
C1 C7 1.316(8) . ?
C1 C2 1.464(9) . ?
C2 C3 1.365(9) . ?
C2 C2 1.427(13) 8_575 ?
C3 C4 1.416(9) . ?
C4 C5 1.407(9) . ?
C4 C4 1.427(14) 8_575 ?
C5 C6 1.365(10) . ?
C6 C6 1.392(17) 8_575 ?
C7 C8 1.315(9) . ?
C8 C9 1.475(9) . ?
C9 C10 1.355(9) . ?
C9 C18 1.418(9) . ?
C10 C11 1.411(10) . ?
C11 C16 1.412(10) . ?
C11 C12 1.414(10) . ?
C12 C13 1.355(11) . ?
C13 C14 1.392(12) . ?
C14 C15 1.337(12) . ?
C15 C16 1.423(11) . ?
C16 C17 1.420(10) . ?
C17 C18 1.354(9) . ?
C18 C19 1.474(9) . ?
C19 C20 1.329(9) . ?
C20 C21 1.309(8) . ?
C21 C22 1.451(9) . ?
C22 C23 1.360(9) . ?
C22 C22 1.410(13) 8_575 ?
C23 C24 1.423(10) . ?
C24 C25 1.414(10) . ?
C24 C24 1.468(15) 8_575 ?
C25 C26 1.367(12) . ?
C26 C26 1.39(2) 8_575 ?
C27 C36 1.391(8) . ?
C27 C28 1.467(9) . ?
C28 C29 1.349(10) . ?
C28 C37 1.514(10) . ?
C29 C30 1.453(9) . ?
C29 C39 1.498(10) . ?
C30 C31 1.406(9) . ?
C31 C32 1.376(9) . ?
C32 C33 1.445(9) . ?
C33 C34 1.364(10) . ?
C33 C41 1.502(10) . ?
C34 C35 1.444(9) . ?
C34 C43 1.496(10) . ?
C35 C45 1.404(8) . ?
C36 C27 1.391(8) 8_575 ?
C37 C38 1.508(14) . ?
C39 C40 1.520(12) . ?
C41 C42 1.524(12) . ?
C43 C44 1.519(12) . ?
C45 C35 1.404(8) 8_575 ?
O1 C46 1.398(10) 8_575 ?
O1 C46 1.398(10) . ?
C46 C47 1.542(10) . ?
C47 C47 1.537(10) 8_575 ?
